data_8102749
loop_
_publ_author_name
'Wu-Lan Zeng'
'Yu-Feng Li'
'Yong Liu'
'Fang-Fang Jian'

_publ_section_title
;
 Crystal structure of 1,5-dioxaspiro[5.5]undecane-2,4-dione, C9H12O4
;
_journal_issue 3
_journal_name_full 'Zeitschrift f\"ur Kristallographie - New Crystal Structures'
_journal_page_first 498
_journal_volume 225
_journal_year 2010
_chemical_formula_moiety 'C9 H12 O4'
_chemical_formula_sum 'C9 H12 O4'
_chemical_formula_weight 184.19
_chemical_name_systematic
; 
1,5-dioxaspiro[5.5]undecane-2,4-dione
;
_space_group_IT_number 2
_symmetry_cell_setting triclinic
_symmetry_space_group_name_Hall '-P 1'
_symmetry_space_group_name_H-M 'P -1'
_atom_sites_solution_hydrogens geom
_atom_sites_solution_primary direct
_atom_sites_solution_secondary difmap
_audit_creation_method SHELXL-97
_cell_angle_alpha 88.15(3)
_cell_angle_beta 88.60(3)
_cell_angle_gamma 89.88(3)
_cell_formula_units_Z 8
_cell_length_a 9.4586(19)
_cell_length_b 9.4730(19)
_cell_length_c 20.390(4)
_cell_measurement_reflns_used 8316
_cell_measurement_temperature 293(2)
_cell_measurement_theta_max 27.48
_cell_measurement_theta_min 3.00
_cell_volume 1825.5(6)
_computing_cell_refinement 'SAINT (Bruker, 1997)'
_computing_data_collection 'SMART (Bruker, 1997)'
_computing_data_reduction SAINT
_computing_molecular_graphics 'SHELXTL (Bruker, 1997)'
_computing_publication_material SHELXTL
_computing_structure_refinement 'SHELXL-97 (Sheldrick, 1997)'
_computing_structure_solution 'SHELXS-97 (Sheldrick, 1997)'
_diffrn_ambient_temperature 293(2)
_diffrn_measured_fraction_theta_full 0.990
_diffrn_measured_fraction_theta_max 0.990
_diffrn_measurement_device_type 'CCD area detector'
_diffrn_measurement_method 'phi and omega scans'
_diffrn_radiation_monochromator graphite
_diffrn_radiation_source 'fine-focus sealed tube'
_diffrn_radiation_type MoK\a
_diffrn_radiation_wavelength 0.71073
_diffrn_reflns_av_R_equivalents 0.0208
_diffrn_reflns_av_sigmaI/netI 0.0268
_diffrn_reflns_limit_h_max 12
_diffrn_reflns_limit_h_min -12
_diffrn_reflns_limit_k_max 12
_diffrn_reflns_limit_k_min -12
_diffrn_reflns_limit_l_max 26
_diffrn_reflns_limit_l_min -25
_diffrn_reflns_number 18145
_diffrn_reflns_theta_full 27.48
_diffrn_reflns_theta_max 27.48
_diffrn_reflns_theta_min 3.00
_exptl_absorpt_coefficient_mu 0.106
_exptl_absorpt_correction_type none
_exptl_crystal_colour colorless
_exptl_crystal_density_diffrn 1.340
_exptl_crystal_density_method 'not measured'
_exptl_crystal_description block
_exptl_crystal_F_000 784
_exptl_crystal_size_max 0.35
_exptl_crystal_size_mid 0.21
_exptl_crystal_size_min 0.18
_refine_diff_density_max 0.194
_refine_diff_density_min -0.250
_refine_diff_density_rms 0.052
_refine_ls_extinction_coef 0.042(2)
_refine_ls_extinction_expression Fc^*^=kFc[1+0.001xFc^2^\l^3^/sin(2\q)]^-1/4^
_refine_ls_extinction_method SHELXL
_refine_ls_goodness_of_fit_ref 1.101
_refine_ls_hydrogen_treatment constr
_refine_ls_matrix_type full
_refine_ls_number_parameters 470
_refine_ls_number_reflns 8316
_refine_ls_number_restraints 0
_refine_ls_restrained_S_all 1.101
_refine_ls_R_factor_all 0.0552
_refine_ls_R_factor_gt 0.0370
_refine_ls_shift/su_max 0.000
_refine_ls_shift/su_mean 0.000
_refine_ls_structure_factor_coef Fsqd
_refine_ls_weighting_details 'calc w=1/[\s^2^(Fo^2^)+(0.0603P)^2^+0.0691P] where P=(Fo^2^+2Fc^2^)/3'
_refine_ls_weighting_scheme calc
_refine_ls_wR_factor_gt 0.0992
_refine_ls_wR_factor_ref 0.1131
_reflns_number_gt 5806
_reflns_number_total 8316
_reflns_threshold_expression >2sigma(I)
_cod_data_source_file 1267-3038.cff
_cod_data_source_block shelxl
_cod_depositor_comments
;
The following automatic conversions were performed:
'_symmetry_cell_setting' value 'Triclinic' changed to 'triclinic'
according to '/home/saulius/struct/CIF-dictionaries/cif_core.dic'
dictionary named 'cif_core.dic' version 2.4.1 from 2010-06-29.

Automatic conversion script
Id: cif_fix_enum 1555 2011-01-17 13:19:09Z saulius 
;
_cod_original_sg_symbol_Hall '-P 1 '
_cod_original_sg_symbol_H-M P-1
_cod_database_code 8102749

loop_
_symmetry_equiv_pos_as_xyz
'x, y, z'
'-x, -y, -z'

loop_
_atom_site_label
_atom_site_type_symbol
_atom_site_fract_x
_atom_site_fract_y
_atom_site_fract_z
_atom_site_U_iso_or_equiv
_atom_site_adp_type
_atom_site_occupancy
_atom_site_symmetry_multiplicity
_atom_site_calc_flag
_atom_site_refinement_flags
_atom_site_disorder_assembly
_atom_site_disorder_group
O14 O 0.34286(8) 0.63546(9) 0.11517(4) 0.0422(2) Uani 1 1 d . . .
O13 O 0.51260(10) 0.79200(10) 0.15483(4) 0.0502(2) Uani 1 1 d . . .
O16 O 0.20730(10) 0.69910(12) 0.03374(5) 0.0587(3) Uani 1 1 d . . .
C36 C 0.31067(12) 0.72290(13) 0.06440(6) 0.0392(3) Uani 1 1 d . . .
O15 O 0.55130(12) 1.00147(12) 0.10830(6) 0.0707(3) Uani 1 1 d . . .
C31 C 0.47937(12) 0.64650(13) 0.14511(5) 0.0378(3) Uani 1 1 d . . .
C35 C 0.40494(13) 0.84740(14) 0.05046(6) 0.0448(3) Uani 1 1 d . . .
H35A H 0.4654 0.8272 0.0128 0.054 Uiso 1 1 calc R . .
H35B H 0.3463 0.9277 0.0383 0.054 Uiso 1 1 calc R . .
C30 C 0.46296(16) 0.57689(15) 0.21262(6) 0.0508(3) Uani 1 1 d . . .
H30A H 0.3822 0.6178 0.2353 0.061 Uiso 1 1 calc R . .
H30B H 0.5464 0.5959 0.2376 0.061 Uiso 1 1 calc R . .
C32 C 0.59295(13) 0.57688(15) 0.10386(6) 0.0462(3) Uani 1 1 d . . .
H32A H 0.6847 0.5961 0.1218 0.055 Uiso 1 1 calc R . .
H32B H 0.5919 0.6173 0.0596 0.055 Uiso 1 1 calc R . .
C34 C 0.49652(13) 0.88869(14) 0.10532(6) 0.0453(3) Uani 1 1 d . . .
C33 C 0.57210(17) 0.41812(16) 0.10162(7) 0.0577(4) Uani 1 1 d . . .
H33A H 0.4869 0.3988 0.0779 0.069 Uiso 1 1 calc R . .
H33B H 0.6514 0.3768 0.0780 0.069 Uiso 1 1 calc R . .
C29 C 0.44258(18) 0.41838(16) 0.20986(7) 0.0601(4) Uani 1 1 d . . .
H29A H 0.4407 0.3775 0.2541 0.072 Uiso 1 1 calc R . .
H29B H 0.3524 0.3990 0.1904 0.072 Uiso 1 1 calc R . .
C28 C 0.56006(19) 0.35004(16) 0.16999(8) 0.0641(4) Uani 1 1 d . . .
H28A H 0.5408 0.2500 0.1667 0.077 Uiso 1 1 calc R . .
H28B H 0.6490 0.3600 0.1920 0.077 Uiso 1 1 calc R . .
O9 O 0.85604(9) 0.65957(9) 0.38413(4) 0.0435(2) Uani 1 1 d . . .
O10 O 0.69644(9) 0.49223(11) 0.34491(4) 0.0497(2) Uani 1 1 d . . .
C27 C 0.77146(13) 0.69107(13) 0.43568(6) 0.0398(3) Uani 1 1 d . . .
C26 C 0.64634(13) 0.59762(14) 0.44962(6) 0.0443(3) Uani 1 1 d . . .
H26A H 0.6671 0.5361 0.4871 0.053 Uiso 1 1 calc R . .
H26B H 0.5668 0.6565 0.4621 0.053 Uiso 1 1 calc R . .
C22 C 0.84321(12) 0.52335(13) 0.35464(5) 0.0379(3) Uani 1 1 d . . .
O12 O 0.48810(10) 0.45479(13) 0.39220(6) 0.0683(3) Uani 1 1 d . . .
C23 C 0.91137(14) 0.40945(14) 0.39629(6) 0.0454(3) Uani 1 1 d . . .
H23A H 0.8924 0.3181 0.3782 0.054 Uiso 1 1 calc R . .
H23B H 0.8704 0.4100 0.4404 0.054 Uiso 1 1 calc R . .
C25 C 0.60223(13) 0.50809(14) 0.39494(6) 0.0442(3) Uani 1 1 d . . .
C24 C 1.07084(15) 0.43103(17) 0.39927(7) 0.0562(4) Uani 1 1 d . . .
H24A H 1.0898 0.5163 0.4226 0.067 Uiso 1 1 calc R . .
H24B H 1.1125 0.3521 0.4234 0.067 Uiso 1 1 calc R . .
C20 C 1.07044(15) 0.55980(19) 0.29032(7) 0.0628(4) Uani 1 1 d . . .
H20A H 1.1114 0.5614 0.2462 0.075 Uiso 1 1 calc R . .
H20B H 1.0896 0.6501 0.3094 0.075 Uiso 1 1 calc R . .
C21 C 0.91139(15) 0.53874(18) 0.28717(6) 0.0562(4) Uani 1 1 d . . .
H21A H 0.8699 0.6189 0.2639 0.067 Uiso 1 1 calc R . .
H21B H 0.8924 0.4549 0.2628 0.067 Uiso 1 1 calc R . .
C19 C 1.13873(15) 0.44298(19) 0.33097(8) 0.0642(4) Uani 1 1 d . . .
H19A H 1.2389 0.4623 0.3345 0.077 Uiso 1 1 calc R . .
H19B H 1.1288 0.3540 0.3093 0.077 Uiso 1 1 calc R . .
O1 O 0.20547(9) 0.03232(11) 0.34626(4) 0.0500(2) Uani 1 1 d . . .
O2 O 0.36220(9) -0.14288(9) 0.38659(4) 0.0444(2) Uani 1 1 d . . .
O4 O 0.29685(11) -0.29057(11) 0.46631(5) 0.0608(3) Uani 1 1 d . . .
O3 O -0.00518(10) 0.06408(12) 0.39113(6) 0.0691(3) Uani 1 1 d . . .
C4 C 0.35145(12) -0.00274(13) 0.35686(5) 0.0384(3) Uani 1 1 d . . .
C9 C 0.27353(13) -0.18298(13) 0.43631(6) 0.0395(3) Uani 1 1 d . . .
C3 C 0.41896(14) 0.10505(14) 0.39869(6) 0.0457(3) Uani 1 1 d . . .
H3A H 0.3775 0.0983 0.4427 0.055 Uiso 1 1 calc R . .
H3B H 0.3997 0.1989 0.3806 0.055 Uiso 1 1 calc R . .
C8 C 0.14895(13) -0.08927(14) 0.44976(6) 0.0447(3) Uani 1 1 d . . .
H8A H 0.0682 -0.1486 0.4614 0.054 Uiso 1 1 calc R . .
H8B H 0.1692 -0.0340 0.4876 0.054 Uiso 1 1 calc R . .
C7 C 0.10844(13) 0.00945(14) 0.39504(6) 0.0444(3) Uani 1 1 d . . .
C5 C 0.42141(15) -0.01020(18) 0.28975(6) 0.0541(4) Uani 1 1 d . . .
H5A H 0.4031 0.0767 0.2649 0.065 Uiso 1 1 calc R . .
H5B H 0.3806 -0.0874 0.2665 0.065 Uiso 1 1 calc R . .
C2 C 0.57844(15) 0.08364(18) 0.40219(7) 0.0575(4) Uani 1 1 d . . .
H2A H 0.6192 0.1600 0.4260 0.069 Uiso 1 1 calc R . .
H2B H 0.5977 -0.0042 0.4261 0.069 Uiso 1 1 calc R . .
C6 C 0.58045(16) -0.0323(2) 0.29395(7) 0.0659(4) Uani 1 1 d . . .
H6A H 0.5991 -0.1248 0.3137 0.079 Uiso 1 1 calc R . .
H6B H 0.6226 -0.0290 0.2501 0.079 Uiso 1 1 calc R . .
O6 O 0.14716(9) 0.14344(9) 0.11433(4) 0.0452(2) Uani 1 1 d . . .
O5 O -0.02597(11) 0.30068(9) 0.15431(4) 0.0517(2) Uani 1 1 d . . .
O8 O 0.29142(10) 0.20529(12) 0.03303(5) 0.0638(3) Uani 1 1 d . . .
C18 C 0.18564(12) 0.23015(13) 0.06359(6) 0.0405(3) Uani 1 1 d . . .
C13 C 0.00689(13) 0.15465(13) 0.14354(5) 0.0390(3) Uani 1 1 d . . .
O7 O -0.05841(12) 0.51095(11) 0.10840(6) 0.0680(3) Uani 1 1 d . . .
C17 C 0.09298(13) 0.35540(13) 0.05013(6) 0.0440(3) Uani 1 1 d . . .
H17A H 0.1531 0.4354 0.0380 0.053 Uiso 1 1 calc R . .
H17B H 0.0362 0.3359 0.0125 0.053 Uiso 1 1 calc R . .
C14 C -0.10038(13) 0.08906(14) 0.10085(6) 0.0452(3) Uani 1 1 d . . .
H14A H -0.0941 0.1329 0.0572 0.054 Uiso 1 1 calc R . .
H14B H -0.1945 0.1065 0.1188 0.054 Uiso 1 1 calc R . .
C16 C -0.00417(13) 0.39744(13) 0.10509(6) 0.0437(3) Uani 1 1 d . . .
C15 C -0.07730(16) -0.06952(16) 0.09616(7) 0.0550(3) Uani 1 1 d . . .
H15A H -0.1528 -0.1096 0.0714 0.066 Uiso 1 1 calc R . .
H15B H 0.0113 -0.0867 0.0728 0.066 Uiso 1 1 calc R . .
C10 C -0.0739(2) -0.14185(16) 0.16364(8) 0.0648(4) Uani 1 1 d . . .
H10A H -0.1662 -0.1346 0.1850 0.078 Uiso 1 1 calc R . .
H10B H -0.0523 -0.2412 0.1591 0.078 Uiso 1 1 calc R . .
C12 C 0.0133(2) 0.08273(16) 0.21038(6) 0.0619(4) Uani 1 1 d . . .
H12A H -0.0743 0.0998 0.2346 0.074 Uiso 1 1 calc R . .
H12B H 0.0899 0.1229 0.2344 0.074 Uiso 1 1 calc R . .
C11 C 0.0362(2) -0.07526(17) 0.20561(8) 0.0719(5) Uani 1 1 d . . .
H11A H 0.1296 -0.0926 0.1869 0.086 Uiso 1 1 calc R . .
H11B H 0.0318 -0.1189 0.2493 0.086 Uiso 1 1 calc R . .
C1 C 0.64708(16) 0.0796(2) 0.33439(8) 0.0673(4) Uani 1 1 d . . .
H1A H 0.6370 0.1712 0.3123 0.081 Uiso 1 1 calc R . .
H1B H 0.7473 0.0601 0.3383 0.081 Uiso 1 1 calc R . .
O11 O 0.79824(11) 0.79285(11) 0.46644(5) 0.0610(3) Uani 1 1 d . . .

loop_
_atom_site_aniso_label
_atom_site_aniso_U_11
_atom_site_aniso_U_22
_atom_site_aniso_U_33
_atom_site_aniso_U_23
_atom_site_aniso_U_13
_atom_site_aniso_U_12
O14 0.0343(4) 0.0437(5) 0.0483(5) 0.0070(4) -0.0040(4) -0.0048(4)
O13 0.0619(6) 0.0414(5) 0.0482(5) -0.0064(4) -0.0132(4) -0.0056(4)
O16 0.0456(5) 0.0636(7) 0.0671(6) 0.0078(5) -0.0194(5) -0.0091(5)
C36 0.0330(6) 0.0426(7) 0.0419(6) -0.0010(5) -0.0007(5) 0.0011(5)
O15 0.0743(7) 0.0445(6) 0.0941(8) -0.0017(6) -0.0172(6) -0.0192(5)
C31 0.0372(6) 0.0390(7) 0.0374(6) -0.0034(5) -0.0042(5) -0.0021(5)
C35 0.0443(7) 0.0426(7) 0.0471(6) 0.0052(5) -0.0022(5) -0.0034(5)
C30 0.0633(8) 0.0527(8) 0.0362(6) -0.0001(5) 0.0004(6) 0.0078(7)
C32 0.0377(6) 0.0537(8) 0.0471(6) -0.0028(6) 0.0027(5) 0.0010(6)
C34 0.0408(6) 0.0392(7) 0.0560(7) -0.0021(6) 0.0005(6) -0.0024(5)
C33 0.0605(8) 0.0547(9) 0.0584(8) -0.0147(7) 0.0060(7) 0.0072(7)
C29 0.0740(10) 0.0522(9) 0.0528(8) 0.0099(7) 0.0073(7) 0.0025(7)
C28 0.0765(10) 0.0436(8) 0.0718(9) -0.0002(7) 0.0011(8) 0.0085(8)
O9 0.0433(5) 0.0340(5) 0.0525(5) -0.0012(4) 0.0091(4) -0.0029(4)
O10 0.0392(5) 0.0647(6) 0.0461(5) -0.0128(4) -0.0033(4) -0.0028(4)
C27 0.0424(6) 0.0322(6) 0.0448(6) -0.0012(5) -0.0004(5) 0.0034(5)
C26 0.0404(6) 0.0440(7) 0.0483(6) -0.0027(5) 0.0058(5) -0.0007(5)
C22 0.0370(6) 0.0398(7) 0.0370(6) -0.0035(5) -0.0003(5) -0.0011(5)
O12 0.0434(5) 0.0719(8) 0.0903(8) -0.0183(6) 0.0027(5) -0.0157(5)
C23 0.0499(7) 0.0368(7) 0.0493(6) 0.0016(5) 0.0007(6) 0.0024(5)
C25 0.0367(6) 0.0422(7) 0.0534(7) 0.0004(6) -0.0004(5) -0.0012(5)
C24 0.0501(8) 0.0559(9) 0.0625(8) 0.0041(7) -0.0120(7) 0.0081(7)
C20 0.0504(8) 0.0816(11) 0.0553(8) 0.0045(7) 0.0152(7) -0.0003(7)
C21 0.0524(8) 0.0774(11) 0.0382(6) 0.0022(6) 0.0040(6) 0.0081(7)
C19 0.0414(7) 0.0758(11) 0.0752(10) -0.0071(8) 0.0038(7) 0.0077(7)
O1 0.0405(5) 0.0631(6) 0.0457(5) 0.0106(4) -0.0058(4) 0.0047(4)
O2 0.0439(5) 0.0359(5) 0.0528(5) -0.0016(4) 0.0075(4) 0.0042(4)
O4 0.0679(6) 0.0426(6) 0.0705(6) 0.0134(5) 0.0043(5) 0.0085(5)
O3 0.0432(5) 0.0698(8) 0.0933(8) 0.0126(6) -0.0014(5) 0.0171(5)
C4 0.0380(6) 0.0398(7) 0.0371(5) 0.0020(5) -0.0026(5) 0.0031(5)
C9 0.0421(6) 0.0335(6) 0.0430(6) -0.0021(5) -0.0014(5) -0.0016(5)
C3 0.0530(7) 0.0395(7) 0.0450(6) -0.0045(5) -0.0021(6) -0.0017(6)
C8 0.0412(6) 0.0452(7) 0.0473(6) 0.0003(5) 0.0056(5) 0.0025(5)
C7 0.0378(6) 0.0413(7) 0.0543(7) -0.0034(6) -0.0030(5) 0.0026(5)
C5 0.0525(8) 0.0732(10) 0.0369(6) -0.0079(6) -0.0005(6) -0.0092(7)
C2 0.0547(8) 0.0636(10) 0.0553(8) -0.0082(7) -0.0156(6) -0.0083(7)
C6 0.0512(8) 0.0922(13) 0.0545(8) -0.0152(8) 0.0112(7) -0.0024(8)
O6 0.0366(4) 0.0416(5) 0.0570(5) 0.0078(4) -0.0049(4) 0.0025(4)
O5 0.0715(6) 0.0370(5) 0.0459(5) -0.0043(4) 0.0133(4) 0.0033(4)
O8 0.0432(5) 0.0673(7) 0.0799(7) -0.0003(5) 0.0157(5) 0.0064(5)
C18 0.0338(6) 0.0411(7) 0.0469(6) -0.0023(5) -0.0022(5) -0.0034(5)
C13 0.0456(6) 0.0346(6) 0.0367(6) -0.0008(5) 0.0016(5) 0.0015(5)
O7 0.0700(7) 0.0406(6) 0.0923(8) -0.0003(5) 0.0134(6) 0.0147(5)
C17 0.0450(7) 0.0385(7) 0.0479(6) 0.0057(5) 0.0014(5) -0.0004(5)
C14 0.0407(6) 0.0483(8) 0.0465(6) 0.0001(6) -0.0020(5) -0.0014(5)
C16 0.0422(6) 0.0354(7) 0.0537(7) -0.0015(5) -0.0019(6) 0.0017(5)
C15 0.0594(8) 0.0521(9) 0.0544(7) -0.0135(6) -0.0058(6) -0.0075(7)
C10 0.0864(11) 0.0400(8) 0.0676(9) -0.0004(7) 0.0040(8) -0.0085(8)
C12 0.0996(12) 0.0499(9) 0.0362(6) 0.0028(6) -0.0079(7) -0.0134(8)
C11 0.1124(14) 0.0478(9) 0.0552(8) 0.0142(7) -0.0197(9) -0.0052(9)
C1 0.0436(7) 0.0910(13) 0.0671(9) -0.0005(9) -0.0001(7) -0.0103(8)
O11 0.0655(6) 0.0459(6) 0.0724(6) -0.0199(5) 0.0064(5) -0.0073(5)

loop_
_atom_type_symbol
_atom_type_description
_atom_type_scat_dispersion_real
_atom_type_scat_dispersion_imag
_atom_type_scat_source
C C 0.0033 0.0016 'International Tables Vol C Tables 4.2.6.8 and 6.1.1.4'
H H 0.0000 0.0000 'International Tables Vol C Tables 4.2.6.8 and 6.1.1.4'
O O 0.0106 0.0060 'International Tables Vol C Tables 4.2.6.8 and 6.1.1.4'

loop_
_geom_angle_atom_site_label_1
_geom_angle_atom_site_label_2
_geom_angle_atom_site_label_3
_geom_angle
_geom_angle_site_symmetry_1
_geom_angle_site_symmetry_3
_geom_angle_publ_flag
C36 O14 C31 119.58(10) . . ?
C34 O13 C31 119.89(10) . . ?
O16 C36 O14 118.80(12) . . ?
O16 C36 C35 123.56(12) . . ?
O14 C36 C35 117.62(11) . . ?
O13 C31 O14 110.09(9) . . ?
O13 C31 C30 106.57(10) . . ?
O14 C31 C30 105.97(10) . . ?
O13 C31 C32 111.02(10) . . ?
O14 C31 C32 110.80(10) . . ?
C30 C31 C32 112.19(10) . . ?
C34 C35 C36 115.90(11) . . ?
C34 C35 H35A 108.3 . . ?
C36 C35 H35A 108.3 . . ?
C34 C35 H35B 108.3 . . ?
C36 C35 H35B 108.3 . . ?
H35A C35 H35B 107.4 . . ?
C31 C30 C29 112.34(11) . . ?
C31 C30 H30A 109.1 . . ?
C29 C30 H30A 109.1 . . ?
C31 C30 H30B 109.1 . . ?
C29 C30 H30B 109.1 . . ?
H30A C30 H30B 107.9 . . ?
C31 C32 C33 111.98(11) . . ?
C31 C32 H32A 109.2 . . ?
C33 C32 H32A 109.2 . . ?
C31 C32 H32B 109.2 . . ?
C33 C32 H32B 109.2 . . ?
H32A C32 H32B 107.9 . . ?
O15 C34 O13 119.46(13) . . ?
O15 C34 C35 123.84(13) . . ?
O13 C34 C35 116.66(12) . . ?
C28 C33 C32 111.78(12) . . ?
C28 C33 H33A 109.3 . . ?
C32 C33 H33A 109.3 . . ?
C28 C33 H33B 109.3 . . ?
C32 C33 H33B 109.3 . . ?
H33A C33 H33B 107.9 . . ?
C28 C29 C30 111.48(13) . . ?
C28 C29 H29A 109.3 . . ?
C30 C29 H29A 109.3 . . ?
C28 C29 H29B 109.3 . . ?
C30 C29 H29B 109.3 . . ?
H29A C29 H29B 108.0 . . ?
C29 C28 C33 110.74(12) . . ?
C29 C28 H28A 109.5 . . ?
C33 C28 H28A 109.5 . . ?
C29 C28 H28B 109.5 . . ?
C33 C28 H28B 109.5 . . ?
H28A C28 H28B 108.1 . . ?
C27 O9 C22 119.47(10) . . ?
C25 O10 C22 119.25(10) . . ?
O11 C27 O9 118.76(12) . . ?
O11 C27 C26 124.05(11) . . ?
O9 C27 C26 117.16(11) . . ?
C25 C26 C27 116.19(11) . . ?
C25 C26 H26A 108.2 . . ?
C27 C26 H26A 108.2 . . ?
C25 C26 H26B 108.2 . . ?
C27 C26 H26B 108.2 . . ?
H26A C26 H26B 107.4 . . ?
O10 C22 O9 109.83(9) . . ?
O10 C22 C23 110.98(11) . . ?
O9 C22 C23 110.85(10) . . ?
O10 C22 C21 106.32(10) . . ?
O9 C22 C21 106.17(11) . . ?
C23 C22 C21 112.48(10) . . ?
C22 C23 C24 111.35(11) . . ?
C22 C23 H23A 109.4 . . ?
C24 C23 H23A 109.4 . . ?
C22 C23 H23B 109.4 . . ?
C24 C23 H23B 109.4 . . ?
H23A C23 H23B 108.0 . . ?
O12 C25 O10 119.18(13) . . ?
O12 C25 C26 123.85(12) . . ?
O10 C25 C26 116.92(11) . . ?
C19 C24 C23 111.46(12) . . ?
C19 C24 H24A 109.3 . . ?
C23 C24 H24A 109.3 . . ?
C19 C24 H24B 109.3 . . ?
C23 C24 H24B 109.3 . . ?
H24A C24 H24B 108.0 . . ?
C19 C20 C21 111.27(13) . . ?
C19 C20 H20A 109.4 . . ?
C21 C20 H20A 109.4 . . ?
C19 C20 H20B 109.4 . . ?
C21 C20 H20B 109.4 . . ?
H20A C20 H20B 108.0 . . ?
C22 C21 C20 111.84(12) . . ?
C22 C21 H21A 109.2 . . ?
C20 C21 H21A 109.2 . . ?
C22 C21 H21B 109.2 . . ?
C20 C21 H21B 109.2 . . ?
H21A C21 H21B 107.9 . . ?
C20 C19 C24 110.94(12) . . ?
C20 C19 H19A 109.5 . . ?
C24 C19 H19A 109.5 . . ?
C20 C19 H19B 109.5 . . ?
C24 C19 H19B 109.5 . . ?
H19A C19 H19B 108.0 . . ?
C7 O1 C4 119.75(9) . . ?
C9 O2 C4 120.08(9) . . ?
O1 C4 O2 110.05(10) . . ?
O1 C4 C3 110.53(10) . . ?
O2 C4 C3 111.02(10) . . ?
O1 C4 C5 106.37(10) . . ?
O2 C4 C5 106.15(10) . . ?
C3 C4 C5 112.53(11) . . ?
O4 C9 O2 118.87(11) . . ?
O4 C9 C8 124.01(11) . . ?
O2 C9 C8 117.11(10) . . ?
C4 C3 C2 111.73(11) . . ?
C4 C3 H3A 109.3 . . ?
C2 C3 H3A 109.3 . . ?
C4 C3 H3B 109.3 . . ?
C2 C3 H3B 109.3 . . ?
H3A C3 H3B 107.9 . . ?
C7 C8 C9 116.00(10) . . ?
C7 C8 H8A 108.3 . . ?
C9 C8 H8A 108.3 . . ?
C7 C8 H8B 108.3 . . ?
C9 C8 H8B 108.3 . . ?
H8A C8 H8B 107.4 . . ?
O3 C7 O1 119.22(12) . . ?
O3 C7 C8 123.84(12) . . ?
O1 C7 C8 116.88(10) . . ?
C4 C5 C6 111.78(11) . . ?
C4 C5 H5A 109.3 . . ?
C6 C5 H5A 109.3 . . ?
C4 C5 H5B 109.3 . . ?
C6 C5 H5B 109.3 . . ?
H5A C5 H5B 107.9 . . ?
C1 C2 C3 111.51(12) . . ?
C1 C2 H2A 109.3 . . ?
C3 C2 H2A 109.3 . . ?
C1 C2 H2B 109.3 . . ?
C3 C2 H2B 109.3 . . ?
H2A C2 H2B 108.0 . . ?
C1 C6 C5 111.11(13) . . ?
C1 C6 H6A 109.4 . . ?
C5 C6 H6A 109.4 . . ?
C1 C6 H6B 109.4 . . ?
C5 C6 H6B 109.4 . . ?
H6A C6 H6B 108.0 . . ?
C18 O6 C13 119.71(9) . . ?
C16 O5 C13 119.40(9) . . ?
O8 C18 O6 119.01(11) . . ?
O8 C18 C17 124.00(11) . . ?
O6 C18 C17 116.97(10) . . ?
O5 C13 O6 109.70(10) . . ?
O5 C13 C14 111.15(10) . . ?
O6 C13 C14 110.55(10) . . ?
O5 C13 C12 106.48(10) . . ?
O6 C13 C12 106.24(11) . . ?
C14 C13 C12 112.52(12) . . ?
C16 C17 C18 116.24(10) . . ?
C16 C17 H17A 108.2 . . ?
C18 C17 H17A 108.2 . . ?
C16 C17 H17B 108.2 . . ?
C18 C17 H17B 108.2 . . ?
H17A C17 H17B 107.4 . . ?
C13 C14 C15 111.54(11) . . ?
C13 C14 H14A 109.3 . . ?
C15 C14 H14A 109.3 . . ?
C13 C14 H14B 109.3 . . ?
C15 C14 H14B 109.3 . . ?
H14A C14 H14B 108.0 . . ?
O7 C16 O5 119.44(12) . . ?
O7 C16 C17 123.96(12) . . ?
O5 C16 C17 116.56(10) . . ?
C10 C15 C14 111.49(12) . . ?
C10 C15 H15A 109.3 . . ?
C14 C15 H15A 109.3 . . ?
C10 C15 H15B 109.3 . . ?
C14 C15 H15B 109.3 . . ?
H15A C15 H15B 108.0 . . ?
C11 C10 C15 110.96(13) . . ?
C11 C10 H10A 109.4 . . ?
C15 C10 H10A 109.4 . . ?
C11 C10 H10B 109.4 . . ?
C15 C10 H10B 109.4 . . ?
H10A C10 H10B 108.0 . . ?
C13 C12 C11 111.65(12) . . ?
C13 C12 H12A 109.3 . . ?
C11 C12 H12A 109.3 . . ?
C13 C12 H12B 109.3 . . ?
C11 C12 H12B 109.3 . . ?
H12A C12 H12B 108.0 . . ?
C10 C11 C12 111.60(14) . . ?
C10 C11 H11A 109.3 . . ?
C12 C11 H11A 109.3 . . ?
C10 C11 H11B 109.3 . . ?
C12 C11 H11B 109.3 . . ?
H11A C11 H11B 108.0 . . ?
C6 C1 C2 111.15(14) . . ?
C6 C1 H1A 109.4 . . ?
C2 C1 H1A 109.4 . . ?
C6 C1 H1B 109.4 . . ?
C2 C1 H1B 109.4 . . ?
H1A C1 H1B 108.0 . . ?

loop_
_geom_bond_atom_site_label_1
_geom_bond_atom_site_label_2
_geom_bond_distance
_geom_bond_site_symmetry_2
_geom_bond_publ_flag
O14 C36 1.3452(15) . ?
O14 C31 1.4471(15) . ?
O13 C34 1.3523(16) . ?
O13 C31 1.4354(16) . ?
O16 C36 1.1991(16) . ?
C36 C35 1.4957(19) . ?
O15 C34 1.1924(17) . ?
C31 C30 1.5115(17) . ?
C31 C32 1.5117(17) . ?
C35 C34 1.494(2) . ?
C35 H35A 0.9700 . ?
C35 H35B 0.9700 . ?
C30 C29 1.517(2) . ?
C30 H30A 0.9700 . ?
C30 H30B 0.9700 . ?
C32 C33 1.520(2) . ?
C32 H32A 0.9700 . ?
C32 H32B 0.9700 . ?
C33 C28 1.519(2) . ?
C33 H33A 0.9700 . ?
C33 H33B 0.9700 . ?
C29 C28 1.517(2) . ?
C29 H29A 0.9700 . ?
C29 H29B 0.9700 . ?
C28 H28A 0.9700 . ?
C28 H28B 0.9700 . ?
O9 C27 1.3460(14) . ?
O9 C22 1.4476(15) . ?
O10 C25 1.3498(15) . ?
O10 C22 1.4396(15) . ?
C27 O11 1.1980(17) . ?
C27 C26 1.4955(19) . ?
C26 C25 1.491(2) . ?
C26 H26A 0.9700 . ?
C26 H26B 0.9700 . ?
C22 C23 1.5052(17) . ?
C22 C21 1.5080(17) . ?
O12 C25 1.1960(17) . ?
C23 C24 1.526(2) . ?
C23 H23A 0.9700 . ?
C23 H23B 0.9700 . ?
C24 C19 1.520(2) . ?
C24 H24A 0.9700 . ?
C24 H24B 0.9700 . ?
C20 C19 1.514(2) . ?
C20 C21 1.521(2) . ?
C20 H20A 0.9700 . ?
C20 H20B 0.9700 . ?
C21 H21A 0.9700 . ?
C21 H21B 0.9700 . ?
C19 H19A 0.9700 . ?
C19 H19B 0.9700 . ?
O1 C7 1.3493(16) . ?
O1 C4 1.4393(14) . ?
O2 C9 1.3454(15) . ?
O2 C4 1.4460(15) . ?
O4 C9 1.1945(15) . ?
O3 C7 1.1951(14) . ?
C4 C3 1.5045(19) . ?
C4 C5 1.5090(17) . ?
C9 C8 1.4990(16) . ?
C3 C2 1.5248(19) . ?
C3 H3A 0.9700 . ?
C3 H3B 0.9700 . ?
C8 C7 1.4895(18) . ?
C8 H8A 0.9700 . ?
C8 H8B 0.9700 . ?
C5 C6 1.522(2) . ?
C5 H5A 0.9700 . ?
C5 H5B 0.9700 . ?
C2 C1 1.514(2) . ?
C2 H2A 0.9700 . ?
C2 H2B 0.9700 . ?
C6 C1 1.512(3) . ?
C6 H6A 0.9700 . ?
C6 H6B 0.9700 . ?
O6 C18 1.3438(15) . ?
O6 C13 1.4460(15) . ?
O5 C16 1.3495(15) . ?
O5 C13 1.4398(15) . ?
O8 C18 1.1927(15) . ?
C18 C17 1.4958(17) . ?
C13 C14 1.501(2) . ?
C13 C12 1.5064(17) . ?
O7 C16 1.1935(15) . ?
C17 C16 1.4951(17) . ?
C17 H17A 0.9700 . ?
C17 H17B 0.9700 . ?
C14 C15 1.523(2) . ?
C14 H14A 0.9700 . ?
C14 H14B 0.9700 . ?
C15 C10 1.518(2) . ?
C15 H15A 0.9700 . ?
C15 H15B 0.9700 . ?
C10 C11 1.515(3) . ?
C10 H10A 0.9700 . ?
C10 H10B 0.9700 . ?
C12 C11 1.518(2) . ?
C12 H12A 0.9700 . ?
C12 H12B 0.9700 . ?
C11 H11A 0.9700 . ?
C11 H11B 0.9700 . ?
C1 H1A 0.9700 . ?
C1 H1B 0.9700 . ?

loop_
_geom_hbond_atom_site_label_D
_geom_hbond_atom_site_label_H
_geom_hbond_atom_site_label_A
_geom_hbond_distance_DH
_geom_hbond_distance_HA
_geom_hbond_distance_DA
_geom_hbond_angle_DHA
_geom_hbond_site_symmetry_A
C3 H3B O12 0.97 2.59 3.3761(19) 138.8 .
C10 H10B O7 0.97 2.60 3.512(2) 157.5 1_545
C17 H17B O16 0.97 2.54 3.3999(19) 148.3 2_565
C32 H32A O7 0.97 2.57 3.3579(18) 138.5 1_655
C35 H35A O8 0.97 2.48 3.3474(18) 148.2 2_665
